data_2012296
loop_
_publ_author_name
'Wang, Zheng'
'Nesterov, Vladimir N.'
'Borbulevych, Oleg Ya.'
'Clark, Ronald D.'
'Antipin, Mikhail Yu.'
'Timofeeva, Tatiana V.'

_publ_section_title
;
 Indole- and carbazole-substituted pyridinium iodide salts: a rare case
 of conformational isomerism in crystals
;
_journal_issue 11
_journal_name_full 'Acta Crystallographica Section C'
_journal_page_first 1343
_journal_page_last 1348
_journal_paper_doi 10.1107/S010827010101397X
_journal_volume 57
_journal_year 2001
_chemical_formula_iupac 'C16 H15 N2 1+, I 1-'
_chemical_formula_moiety 'C16 H15 N2 1+, I 1-'
_chemical_formula_sum 'C16 H15 I N2'
_chemical_formula_weight 362.20
_chemical_name_systematic
;
(E)-4-(3-indolylvinyl)-N-methylpyridinium iodide
;
_space_group_IT_number 2
_symmetry_cell_setting triclinic
_symmetry_space_group_name_Hall '-P 1'
_symmetry_space_group_name_H-M 'P -1'
_audit_creation_method SHELXL-97
_cell_angle_alpha 76.71(3)
_cell_angle_beta 73.12(3)
_cell_angle_gamma 75.25(3)
_cell_formula_units_Z 2
_cell_length_a 8.097(3)
_cell_length_b 9.223(4)
_cell_length_c 10.906(4)
_cell_measurement_reflns_used 24
_cell_measurement_temperature 293(2)
_cell_measurement_theta_max 11
_cell_measurement_theta_min 10
_cell_volume 742.9(5)
_computing_cell_refinement P3
_computing_data_collection 'P3 (Siemens, 1989)'
_computing_data_reduction 'XDISK (Siemens, 1991)'
_computing_molecular_graphics 'SHELXTL97 (Sheldrick, 1997b)'
_computing_publication_material SHELXTL97
_computing_structure_refinement 'SHELXL97 (Sheldrick, 1997a)'
_computing_structure_solution 'SHELXS97 (Sheldrick, 1997a)'
_diffrn_ambient_temperature 293(2)
_diffrn_measured_fraction_theta_full .988
_diffrn_measured_fraction_theta_max .988
_diffrn_measurement_device_type 'Siemens P3'
_diffrn_measurement_method \q/2\q
_diffrn_radiation_monochromator graphite
_diffrn_radiation_source 'fine-focus sealed tube'
_diffrn_radiation_type MoK\a
_diffrn_radiation_wavelength .71073
_diffrn_reflns_av_R_equivalents .021
_diffrn_reflns_av_sigmaI/netI .027
_diffrn_reflns_limit_h_max 10
_diffrn_reflns_limit_h_min 0
_diffrn_reflns_limit_k_max 11
_diffrn_reflns_limit_k_min -11
_diffrn_reflns_limit_l_max 13
_diffrn_reflns_limit_l_min -12
_diffrn_reflns_number 3121
_diffrn_reflns_theta_full 26.05
_diffrn_reflns_theta_max 26.05
_diffrn_reflns_theta_min 2.32
_diffrn_standards_decay_% 3.2
_diffrn_standards_interval_count 98
_diffrn_standards_number 2
_exptl_absorpt_coefficient_mu 2.144
_exptl_absorpt_correction_T_max .566
_exptl_absorpt_correction_T_min .414
_exptl_absorpt_correction_type '\y scan'
_exptl_absorpt_process_details '(North et al., 1968)'
_exptl_crystal_colour orange
_exptl_crystal_density_diffrn 1.619
_exptl_crystal_density_method 'not measured'
_exptl_crystal_description 'square prism'
_exptl_crystal_F_000 356
_exptl_crystal_size_max .50
_exptl_crystal_size_mid .40
_exptl_crystal_size_min .30
_refine_diff_density_max 1.26
_refine_diff_density_min -1.82
_refine_ls_extinction_method none
_refine_ls_goodness_of_fit_ref 1.044
_refine_ls_hydrogen_treatment constr
_refine_ls_matrix_type full
_refine_ls_number_parameters 173
_refine_ls_number_reflns 2902
_refine_ls_number_restraints 0
_refine_ls_restrained_S_all 1.044
_refine_ls_R_factor_all .0648
_refine_ls_R_factor_gt .0533
_refine_ls_shift/su_max .001
_refine_ls_shift/su_mean .000
_refine_ls_structure_factor_coef Fsqd
_refine_ls_weighting_details 'calc w = 1/[\s^2^(Fo^2^)+(0.1081P)^2^] where P = (Fo^2^+2Fc^2^)/3'
_refine_ls_weighting_scheme calc
_refine_ls_wR_factor_ref .1417
_reflns_number_gt 2385
_reflns_number_total 2902
_reflns_threshold_expression I>2\s(I)
_cod_data_source_file bm1458.cif
_cod_data_source_block Ia
_cod_depositor_comments
;
The following automatic conversions were performed:
'_symmetry_cell_setting' value 'Triclinic' changed to 'triclinic'
according to '/home/saulius/struct/CIF-dictionaries/cif_core.dic'
dictionary named 'cif_core.dic' version 2.4.1 from 2010-06-29.

Automatic conversion script
Id: cif_fix_enum 1527 2010-12-29 10:47:43Z saulius 

The following automatic conversions were performed:

'_symmetry_cell_setting' value 'Triclinic' changed to 'triclinic'
according to /home/saulius/struct/CIF-dictionaries/cif_core.dic
dictionary named 'cif_core.dic' version 2.4.1 from 2010-06-29.

Automatic conversion script
Id: cif_fix_values 1715 2011-07-08 13:25:40Z adriana 
;
_cod_original_cell_volume 742.8(5)
_cod_database_code 2012296
_cod_database_fobs_code 2012296

loop_
_symmetry_equiv_pos_as_xyz
'x, y, z'
'-x, -y, -z'

loop_
_atom_site_label
_atom_site_fract_x
_atom_site_fract_y
_atom_site_fract_z
_atom_site_U_iso_or_equiv
_atom_site_adp_type
_atom_site_calc_flag
_atom_site_refinement_flags
_atom_site_occupancy
_atom_site_disorder_assembly
_atom_site_disorder_group
_atom_site_type_symbol
I1 .23207(5) .38767(4) .73216(3) .0639(2) Uani d . 1 . . I
N1 .3374(5) .4479(5) 1.2612(4) .0486(9) Uani d . 1 . . N
N2 1.0015(6) -.2343(5) .7883(5) .0581(11) Uani d . 1 . . N
H2N 1.0852 -.3127 .7775 .070 Uiso calc R 1 . . H
C1 .2832(7) .4668(6) 1.1519(5) .0511(11) Uani d . 1 . . C
H1 .1880 .5440 1.1376 .061 Uiso calc R 1 . . H
C2 .3668(7) .3734(6) 1.0618(4) .0488(11) Uani d . 1 . . C
H2 .3262 .3873 .9876 .059 Uiso calc R 1 . . H
C3 .5079(7) .2609(6) 1.0783(5) .0496(11) Uani d . 1 . . C
C4 .5595(7) .2399(6) 1.1952(6) .0574(12) Uani d . 1 . . C
H4 .6522 .1615 1.2126 .069 Uiso calc R 1 . . H
C5 .4721(8) .3359(6) 1.2829(5) .0568(12) Uani d . 1 . . C
H5 .5076 .3227 1.3592 .068 Uiso calc R 1 . . H
C6 .5943(7) .1685(6) .9758(5) .0525(11) Uani d . 1 . . C
H6 .5539 .1970 .9004 .063 Uiso calc R 1 . . H
C7 .7266(7) .0463(6) .9805(6) .0571(12) Uani d . 1 . . C
H7 .7672 .0180 1.0558 .069 Uiso calc R 1 . . H
C8 .8110(7) -.0443(6) .8802(5) .0514(11) Uani d . 1 . . C
C9 .9432(7) -.1677(7) .8963(6) .0618(13) Uani d . 1 . . C
H9 .9868 -.2012 .9702 .074 Uiso calc R 1 . . H
C10 .9068(6) -.1576(6) .6995(5) .0498(11) Uani d . 1 . . C
C11 .9193(8) -.1870(7) .5775(6) .0640(14) Uani d . 1 . . C
H11 1.0033 -.2670 .5439 .077 Uiso calc R 1 . . H
C12 .8042(10) -.0947(7) .5085(6) .0725(17) Uani d . 1 . . C
H12 .8076 -.1131 .4274 .087 Uiso calc R 1 . . H
C13 .6794(9) .0292(7) .5600(6) .0686(15) Uani d . 1 . . C
H13 .6030 .0920 .5114 .082 Uiso calc R 1 . . H
C14 .6701(7) .0572(6) .6789(6) .0564(12) Uani d . 1 . . C
H14 .5864 .1377 .7119 .068 Uiso calc R 1 . . H
C15 .7849(6) -.0338(5) .7512(5) .0460(10) Uani d . 1 . . C
C16 .2450(9) .5521(7) 1.3553(6) .0652(15) Uani d . 1 . . C
H16A .2265 .4949 1.4419 .098 Uiso calc R 1 . . H
H16B .1333 .6041 1.3378 .098 Uiso calc R 1 . . H
H16C .3150 .6251 1.3474 .098 Uiso calc R 1 . . H

loop_
_atom_site_aniso_label
_atom_site_aniso_U_11
_atom_site_aniso_U_22
_atom_site_aniso_U_33
_atom_site_aniso_U_12
_atom_site_aniso_U_13
_atom_site_aniso_U_23
I1 .0626(3) .0667(3) .0612(3) .01635(17) -.02661(18) -.02688(18)
N1 .051(2) .056(2) .0409(19) -.0044(18) -.0068(17) -.0244(17)
N2 .043(2) .050(2) .081(3) .0041(17) -.011(2) -.028(2)
C1 .055(3) .055(3) .041(2) -.007(2) -.009(2) -.014(2)
C2 .056(3) .057(3) .037(2) -.013(2) -.007(2) -.019(2)
C3 .052(3) .051(3) .051(2) -.019(2) -.004(2) -.020(2)
C4 .055(3) .053(3) .067(3) -.009(2) -.019(2) -.014(2)
C5 .068(3) .058(3) .053(3) -.012(2) -.024(2) -.014(2)
C6 .053(3) .054(3) .053(3) -.004(2) -.015(2) -.020(2)
C7 .055(3) .062(3) .061(3) -.008(2) -.014(2) -.027(2)
C8 .051(3) .045(2) .064(3) -.012(2) -.009(2) -.025(2)
C9 .049(3) .074(4) .067(3) .000(2) -.020(2) -.027(3)
C10 .043(2) .046(2) .062(3) -.003(2) -.005(2) -.028(2)
C11 .066(3) .064(3) .059(3) -.015(3) .005(3) -.030(3)
C12 .104(5) .065(4) .055(3) -.028(4) -.016(3) -.016(3)
C13 .087(4) .055(3) .066(3) -.012(3) -.028(3) -.007(3)
C14 .059(3) .042(2) .067(3) -.003(2) -.015(3) -.014(2)
C15 .041(2) .038(2) .060(3) -.0065(18) -.005(2) -.020(2)
C16 .075(4) .070(3) .053(3) -.007(3) -.004(3) -.037(3)

loop_
_atom_type_symbol
_atom_type_description
_atom_type_scat_dispersion_real
_atom_type_scat_dispersion_imag
_atom_type_scat_source
C C .0033 .0016 'International Tables Vol C Tables 4.2.6.8 and 6.1.1.4'
H H .0000 .0000 'International Tables Vol C Tables 4.2.6.8 and 6.1.1.4'
N N .0061 .0033 'International Tables Vol C Tables 4.2.6.8 and 6.1.1.4'
I I -.4742 1.8119 'International Tables Vol C Tables 4.2.6.8 and 6.1.1.4'

loop_
_geom_angle_atom_site_label_1
_geom_angle_atom_site_label_2
_geom_angle_atom_site_label_3
_geom_angle
_geom_angle_publ_flag
C5 N1 C1 119.8(4) no
C5 N1 C16 121.3(5) no
C1 N1 C16 118.9(5) no
C9 N2 C10 109.7(4) no
C9 N2 H2N 125.2 no
C10 N2 H2N 125.2 no
N1 C1 C2 120.6(5) no
N1 C1 H1 119.7 no
C2 C1 H1 119.7 no
C3 C2 C1 121.5(5) no
C3 C2 H2 119.3 no
C1 C2 H2 119.3 no
C2 C3 C4 117.1(5) no
C2 C3 C6 118.4(5) no
C4 C3 C6 124.5(5) no
C5 C4 C3 119.5(5) no
C5 C4 H4 120.3 no
C3 C4 H4 120.3 no
N1 C5 C4 121.5(5) no
N1 C5 H5 119.2 no
C4 C5 H5 119.2 no
C7 C6 C3 126.1(5) no
C7 C6 H6 117.0 no
C3 C6 H6 117.0 no
C6 C7 C8 126.1(5) no
C6 C7 H7 117.0 no
C8 C7 H7 117.0 no
C9 C8 C7 121.0(5) no
C9 C8 C15 106.6(4) no
C7 C8 C15 132.3(5) no
N2 C9 C8 109.9(5) no
N2 C9 H9 125.0 no
C8 C9 H9 125.0 no
N2 C10 C11 129.3(5) no
N2 C10 C15 108.3(4) no
C11 C10 C15 122.4(5) no
C12 C11 C10 117.8(5) no
C12 C11 H11 121.1 no
C10 C11 H11 121.1 no
C11 C12 C13 120.4(6) no
C11 C12 H12 119.8 no
C13 C12 H12 119.8 no
C14 C13 C12 120.9(6) no
C14 C13 H13 119.5 no
C12 C13 H13 119.5 no
C13 C14 C15 120.1(5) no
C13 C14 H14 119.9 no
C15 C14 H14 119.9 no
C14 C15 C10 118.3(5) no
C14 C15 C8 136.1(5) no
C10 C15 C8 105.4(4) no
N1 C16 H16A 109.5 no
N1 C16 H16B 109.5 no
H16A C16 H16B 109.5 no
N1 C16 H16C 109.5 no
H16A C16 H16C 109.5 no
H16B C16 H16C 109.5 no

loop_
_geom_bond_atom_site_label_1
_geom_bond_atom_site_label_2
_geom_bond_site_symmetry_2
_geom_bond_distance
_geom_bond_publ_flag
N1 C1 . 1.347(6) no
N1 C5 . 1.332(7) no
N1 C16 . 1.476(6) no
N2 C9 . 1.360(7) no
N2 C10 . 1.366(7) no
N2 H2N . .8600 no
C1 C2 . 1.368(7) no
C1 H1 . .9300 no
C2 C3 . 1.358(8) no
C2 H2 . .9300 no
C3 C4 . 1.411(8) no
C3 C6 . 1.465(6) no
C4 C5 . 1.370(8) no
C4 H4 . .9300 no
C5 H5 . .9300 no
C6 C7 . 1.346(8) no
C6 H6 . .9300 no
C7 C8 . 1.435(7) no
C7 H7 . .9300 no
C8 C9 . 1.367(8) no
C8 C15 . 1.460(7) no
C9 H9 . .9300 no
C10 C11 . 1.388(8) no
C10 C15 . 1.412(6) no
C11 C12 . 1.367(10) no
C11 H11 . .9300 no
C12 C13 . 1.421(10) no
C12 H12 . .9300 no
C13 C14 . 1.358(8) no
C13 H13 . .9300 no
C14 C15 . 1.383(7) no
C14 H14 . .9300 no
C16 H16A . .9600 no
C16 H16B . .9600 no
C16 H16C . .9600 no

loop_
_geom_hbond_atom_site_label_D
_geom_hbond_atom_site_label_H
_geom_hbond_atom_site_label_A
_geom_hbond_site_symmetry_A
_geom_hbond_distance_DH
_geom_hbond_distance_HA
_geom_hbond_distance_DA
_geom_hbond_angle_DHA
_geom_hbond_publ_flag
N2 H2N I1 1_645 .86 2.81 3.609(5) 155 yes
C2 H2 I1 . .93 3.09 4.015(5) 171 yes
C14 H14 I1 . .93 3.18 4.040(6) 155 yes
C16 H16A I1 1_556 .96 3.10 4.021(6) 161 yes

loop_
_geom_torsion_atom_site_label_1
_geom_torsion_atom_site_label_2
_geom_torsion_atom_site_label_3
_geom_torsion_atom_site_label_4
_geom_torsion
_geom_torsion_publ_flag
C5 N1 C1 C2 -1.0(8) no
C16 N1 C1 C2 179.3(5) no
N1 C1 C2 C3 -1.0(8) no
C1 C2 C3 C4 2.8(7) no
C1 C2 C3 C6 -178.1(5) no
C2 C3 C4 C5 -2.8(7) no
C6 C3 C4 C5 178.2(5) no
C1 N1 C5 C4 1.0(8) no
C16 N1 C5 C4 -179.3(5) no
C3 C4 C5 N1 .9(8) no
C2 C3 C6 C7 -174.9(5) no
C4 C3 C6 C7 4.2(8) no
C3 C6 C7 C8 179.8(5) no
C6 C7 C8 C9 -179.1(6) no
C6 C7 C8 C15 .8(9) no
C10 N2 C9 C8 -1.0(6) no
C7 C8 C9 N2 -179.9(5) no
C15 C8 C9 N2 .1(6) no
C9 N2 C10 C11 -178.8(6) no
C9 N2 C10 C15 1.5(6) no
N2 C10 C11 C12 178.0(5) no
C15 C10 C11 C12 -2.3(8) no
C10 C11 C12 C13 1.5(9) no
C11 C12 C13 C14 -.9(10) no
C12 C13 C14 C15 1.1(9) no
C13 C14 C15 C10 -1.8(8) no
C13 C14 C15 C8 -176.8(5) no
N2 C10 C15 C14 -177.8(4) no
C11 C10 C15 C14 2.5(7) no
N2 C10 C15 C8 -1.4(5) no
C11 C10 C15 C8 178.9(5) no
C9 C8 C15 C14 176.2(6) no
C7 C8 C15 C14 -3.7(10) no
C9 C8 C15 C10 .8(5) no
C7 C8 C15 C10 -179.2(5) no

loop_
_cod_related_entry_id
_cod_related_entry_database
_cod_related_entry_code
1 ChemSpider 9500867
